data_7009658
loop_
_publ_author_name
'Gemel, Christian'
'John, Roland'
'Slugovc, Christian'
'Mereiter, Kurt'
'Schmid, Roland'
'Kirchner, Karl'

_publ_section_title
;
 Synthesis and characterization of ruthenium quinolin-8-olate
 complexes. Unexpected formation of a \k1-hydrotris(pyrazolyl)borate
 complex
;
_journal_issue 15
_journal_name_full 'Journal of the Chemical Society, Dalton Transactions'
_journal_page_first 2607
_journal_paper_doi 10.1039/b002490m
_journal_year 2000
_chemical_formula_sum 'C26 H24 N2 O2 Ru'
_chemical_formula_weight 497.54
_chemical_name_systematic
; 
 trans(O,O),cis(N,N)-bis(8-hydroxyquinolinato-N,O)-(eta$4!-cyclo-octa-
 1,5-diene)-ruthenium(II) 
;
_space_group_IT_number 14
_symmetry_cell_setting monoclinic
_symmetry_space_group_name_Hall '-P 2yn'
_symmetry_space_group_name_H-M 'P 1 21/n 1'
_atom_sites_solution_hydrogens geom
_atom_sites_solution_primary direct
_atom_sites_solution_secondary difmap
_audit_creation_method SHELXL-97
_cell_angle_alpha 90.00
_cell_angle_beta 92.47(2)
_cell_angle_gamma 90.00
_cell_formula_units_Z 4
_cell_length_a 8.412(4)
_cell_length_b 12.927(5)
_cell_length_c 19.141(8)
_cell_measurement_reflns_used 8192
_cell_measurement_temperature 295(2)
_cell_measurement_theta_max 25
_cell_measurement_theta_min 2
_cell_volume 2079.5(15)
_computing_cell_refinement 'Siemens SAINT'
_computing_data_collection 'Siemens SMART'
_computing_data_reduction 'Siemens SAINT and SHELXTL'
_computing_molecular_graphics 'Siemens SHELXTL'
_computing_publication_material 'SHELXL-97 (Sheldrick, 1997)'
_computing_structure_refinement 'SHELXL-97 (Sheldrick, 1997)'
_computing_structure_solution 'SHELXS-97 (Sheldrick, 1997)'
_diffrn_ambient_temperature 295(2)
_diffrn_measured_fraction_theta_full 0.996
_diffrn_measured_fraction_theta_max 0.996
_diffrn_measurement_device_type 'Siemens SMART 3-circle with CCD area detector'
_diffrn_measurement_method 'omega scans'
_diffrn_radiation_monochromator graphite
_diffrn_radiation_source 'fine-focus sealed tube'
_diffrn_radiation_type MoK\a
_diffrn_radiation_wavelength 0.71073
_diffrn_reflns_av_R_equivalents 0.0346
_diffrn_reflns_av_sigmaI/netI 0.0287
_diffrn_reflns_limit_h_max 10
_diffrn_reflns_limit_h_min -10
_diffrn_reflns_limit_k_max 15
_diffrn_reflns_limit_k_min -15
_diffrn_reflns_limit_l_max 22
_diffrn_reflns_limit_l_min -22
_diffrn_reflns_number 16365
_diffrn_reflns_theta_full 25.00
_diffrn_reflns_theta_max 25.00
_diffrn_reflns_theta_min 1.90
_exptl_absorpt_coefficient_mu 0.781
_exptl_absorpt_correction_T_max 0.98
_exptl_absorpt_correction_T_min 0.90
_exptl_absorpt_correction_type multi-scan
_exptl_crystal_colour yellow
_exptl_crystal_density_diffrn 1.589
_exptl_crystal_density_method 'not measured'
_exptl_crystal_description plate
_exptl_crystal_F_000 1016
_exptl_crystal_size_max 0.22
_exptl_crystal_size_mid 0.22
_exptl_crystal_size_min 0.03
_refine_diff_density_max 0.368
_refine_diff_density_min -0.410
_refine_diff_density_rms 0.060
_refine_ls_extinction_coef 0.00027(16)
_refine_ls_extinction_expression Fc^*^=kFc[1+0.001xFc^2^\l^3^/sin(2\q)]^-1/4^
_refine_ls_extinction_method SHELXL
_refine_ls_goodness_of_fit_ref 1.096
_refine_ls_hydrogen_treatment mixed
_refine_ls_matrix_type full
_refine_ls_number_parameters 281
_refine_ls_number_reflns 3651
_refine_ls_number_restraints 0
_refine_ls_restrained_S_all 1.096
_refine_ls_R_factor_all 0.0434
_refine_ls_R_factor_gt 0.0290
_refine_ls_shift/su_max 0.001
_refine_ls_shift/su_mean 0.000
_refine_ls_structure_factor_coef Fsqd
_refine_ls_weighting_details 'calc w=1/[\s^2^(Fo^2^)+(0.0259P)^2^+1.5178P] where P=(Fo^2^+2Fc^2^)/3'
_refine_ls_weighting_scheme calc
_refine_ls_wR_factor_gt 0.0623
_refine_ls_wR_factor_ref 0.0697
_reflns_number_gt 2938
_reflns_number_total 3651
_reflns_threshold_expression >2sigma(I)
_cod_data_source_file b002490m.txt
_cod_data_source_block kipi431
_cod_depositor_comments
;
The following automatic conversions were performed:
'_symmetry_cell_setting' value 'Monoclinic' changed to 'monoclinic'
according to '/home/saulius/struct/CIF-dictionaries/cif_core.dic'
dictionary named 'cif_core.dic' version 2.4.1 from 2010-06-29.

Automatic conversion script
Id: cif_fix_enum 1527 2010-12-29 10:47:43Z saulius 
;
_cod_original_sg_symbol_H-M P2(1)/n
_cod_database_code 7009658

loop_
_symmetry_equiv_pos_as_xyz
'x, y, z'
'-x+1/2, y+1/2, -z+1/2'
'-x, -y, -z'
'x-1/2, -y-1/2, z-1/2'

loop_
_atom_site_label
_atom_site_type_symbol
_atom_site_fract_x
_atom_site_fract_y
_atom_site_fract_z
_atom_site_U_iso_or_equiv
_atom_site_adp_type
_atom_site_occupancy
_atom_site_symmetry_multiplicity
_atom_site_calc_flag
_atom_site_refinement_flags
_atom_site_disorder_assembly
_atom_site_disorder_group
Ru Ru 0.71595(3) 0.256331(17) 0.364765(11) 0.02968(9) Uani 1 1 d . . .
O1 O 0.5019(2) 0.30000(15) 0.31423(10) 0.0364(5) Uani 1 1 d . . .
O2 O 0.8871(2) 0.23414(16) 0.44598(11) 0.0413(5) Uani 1 1 d . . .
N1 N 0.6869(3) 0.40408(18) 0.40727(12) 0.0339(6) Uani 1 1 d . . .
N2 N 0.5766(3) 0.18953(18) 0.44020(13) 0.0346(6) Uani 1 1 d . . .
C1 C 0.9312(4) 0.3067(2) 0.31467(17) 0.0407(8) Uani 1 1 d . . .
H1 H 0.9760 0.3714 0.3336 0.049 Uiso 1 1 calc R . .
C2 C 0.8052(4) 0.3205(2) 0.26761(16) 0.0385(7) Uani 1 1 d . . .
H2 H 0.7765 0.3931 0.2593 0.046 Uiso 1 1 calc R . .
C3 C 0.7704(4) 0.2503(3) 0.20559(17) 0.0513(9) Uani 1 1 d . . .
H3A H 0.8704 0.2234 0.1897 0.062 Uiso 1 1 calc R . .
H3B H 0.7221 0.2910 0.1678 0.062 Uiso 1 1 calc R . .
C4 C 0.6610(5) 0.1592(3) 0.22031(17) 0.0516(9) Uani 1 1 d . . .
H4A H 0.5522 0.1788 0.2077 0.062 Uiso 1 1 calc R . .
H4B H 0.6888 0.1015 0.1908 0.062 Uiso 1 1 calc R . .
C5 C 0.6699(4) 0.1245(2) 0.29565(17) 0.0426(8) Uani 1 1 d . . .
H5 H 0.5796 0.0819 0.3087 0.051 Uiso 1 1 calc R . .
C6 C 0.8087(4) 0.1053(2) 0.33523(18) 0.0429(8) Uani 1 1 d . . .
H6 H 0.7983 0.0516 0.3709 0.052 Uiso 1 1 calc R . .
C7 C 0.9734(4) 0.1129(3) 0.3065(2) 0.0574(10) Uani 1 1 d . . .
H7A H 1.0421 0.0627 0.3303 0.069 Uiso 1 1 calc R . .
H7B H 0.9667 0.0948 0.2573 0.069 Uiso 1 1 calc R . .
C8 C 1.0486(4) 0.2184(3) 0.3142(2) 0.0555(10) Uani 1 1 d . . .
H8A H 1.1191 0.2290 0.2761 0.067 Uiso 1 1 calc R . .
H8B H 1.1129 0.2201 0.3575 0.067 Uiso 1 1 calc R . .
C9 C 0.7823(4) 0.4546(2) 0.45187(17) 0.0440(8) Uani 1 1 d . . .
H9 H 0.8756 0.4229 0.4686 0.053 Uiso 1 1 calc R . .
C10 C 0.7472(5) 0.5549(3) 0.47490(18) 0.0512(9) Uani 1 1 d . . .
H10 H 0.8170 0.5889 0.5061 0.061 Uiso 1 1 calc R . .
C11 C 0.6111(5) 0.6020(3) 0.45146(18) 0.0512(9) Uani 1 1 d . . .
H11 H 0.5879 0.6684 0.4668 0.061 Uiso 1 1 calc R . .
C12 C 0.5046(4) 0.5515(2) 0.40420(16) 0.0398(8) Uani 1 1 d . . .
C13 C 0.3607(4) 0.5923(3) 0.37770(19) 0.0520(9) Uani 1 1 d . . .
H13 H 0.3294 0.6584 0.3905 0.062 Uiso 1 1 calc R . .
C14 C 0.2663(4) 0.5348(3) 0.3330(2) 0.0532(9) Uani 1 1 d . . .
H14 H 0.1694 0.5620 0.3166 0.064 Uiso 1 1 calc R . .
C15 C 0.3106(4) 0.4359(3) 0.31083(17) 0.0446(8) Uani 1 1 d . . .
H15 H 0.2434 0.3993 0.2799 0.054 Uiso 1 1 calc R . .
C16 C 0.4532(3) 0.3921(2) 0.33435(15) 0.0322(7) Uani 1 1 d . . .
C17 C 0.5495(3) 0.4507(2) 0.38244(14) 0.0322(7) Uani 1 1 d . . .
C18 C 0.4243(4) 0.1654(2) 0.43464(17) 0.0414(8) Uani 1 1 d . . .
H18 H 0.3679 0.1779 0.3926 0.050 Uiso 1 1 calc R . .
C19 C 0.3448(4) 0.1212(3) 0.49052(19) 0.0491(9) Uani 1 1 d . . .
H19 H 0.2376 0.1042 0.4851 0.059 Uiso 1 1 calc R . .
C20 C 0.4249(5) 0.1036(2) 0.55222(19) 0.0515(9) Uani 1 1 d . . .
H20 H 0.3718 0.0755 0.5894 0.062 Uiso 1 1 calc R . .
C21 C 0.5881(4) 0.1277(2) 0.56059(17) 0.0433(8) Uani 1 1 d . . .
C22 C 0.6826(5) 0.1137(3) 0.62218(18) 0.0549(10) Uani 1 1 d . . .
H22 H 0.6385 0.0853 0.6616 0.066 Uiso 1 1 calc R . .
C23 C 0.8399(5) 0.1418(3) 0.62415(19) 0.0587(10) Uani 1 1 d . . .
H23 H 0.9001 0.1343 0.6657 0.070 Uiso 1 1 calc R . .
C24 C 0.9123(4) 0.1815(3) 0.56557(18) 0.0519(9) Uani 1 1 d . . .
H24 H 1.0199 0.1982 0.5686 0.062 Uiso 1 1 calc R . .
C25 C 0.8261(4) 0.1962(2) 0.50281(16) 0.0399(7) Uani 1 1 d . . .
C26 C 0.6614(4) 0.1699(2) 0.50153(15) 0.0354(7) Uani 1 1 d . . .

loop_
_atom_site_aniso_label
_atom_site_aniso_U_11
_atom_site_aniso_U_22
_atom_site_aniso_U_33
_atom_site_aniso_U_23
_atom_site_aniso_U_13
_atom_site_aniso_U_12
Ru 0.02876(14) 0.02847(14) 0.03202(14) -0.00018(11) 0.00390(9) 0.00111(11)
O1 0.0337(11) 0.0358(11) 0.0394(12) -0.0044(9) -0.0025(9) 0.0002(9)
O2 0.0339(11) 0.0499(13) 0.0400(12) 0.0069(10) 0.0002(9) 0.0043(10)
N1 0.0328(14) 0.0343(13) 0.0347(14) -0.0011(11) 0.0037(11) -0.0008(11)
N2 0.0368(15) 0.0306(13) 0.0370(14) -0.0015(11) 0.0079(11) 0.0026(11)
C1 0.0342(18) 0.0407(18) 0.0480(19) 0.0004(15) 0.0110(15) -0.0079(14)
C2 0.0424(19) 0.0357(17) 0.0383(17) 0.0049(14) 0.0113(14) -0.0023(14)
C3 0.055(2) 0.062(2) 0.0367(17) 0.0033(17) 0.0085(15) -0.0059(18)
C4 0.066(2) 0.046(2) 0.043(2) -0.0125(16) 0.0034(17) -0.0059(17)
C5 0.051(2) 0.0283(16) 0.049(2) -0.0088(14) 0.0121(16) -0.0050(15)
C6 0.051(2) 0.0266(16) 0.053(2) 0.0009(14) 0.0172(16) 0.0038(14)
C7 0.052(2) 0.043(2) 0.079(3) 0.0002(19) 0.018(2) 0.0134(17)
C8 0.0346(19) 0.064(2) 0.069(2) 0.0058(19) 0.0124(17) 0.0066(17)
C9 0.0431(19) 0.0455(19) 0.0431(19) -0.0079(15) -0.0009(15) -0.0051(15)
C10 0.065(2) 0.045(2) 0.043(2) -0.0133(16) 0.0019(17) -0.0117(18)
C11 0.071(3) 0.0333(18) 0.051(2) -0.0083(16) 0.0178(19) -0.0045(17)
C12 0.051(2) 0.0300(16) 0.0393(18) 0.0045(13) 0.0174(15) 0.0020(14)
C13 0.059(2) 0.0386(19) 0.060(2) 0.0030(17) 0.0170(19) 0.0150(17)
C14 0.044(2) 0.055(2) 0.062(2) 0.0163(19) 0.0160(18) 0.0190(17)
C15 0.0361(18) 0.052(2) 0.0461(19) 0.0074(16) 0.0033(15) 0.0027(15)
C16 0.0318(16) 0.0325(16) 0.0329(16) 0.0041(12) 0.0072(12) 0.0020(13)
C17 0.0351(17) 0.0302(16) 0.0321(16) 0.0051(12) 0.0090(13) -0.0001(12)
C18 0.0399(19) 0.0375(17) 0.047(2) -0.0052(15) 0.0083(15) -0.0007(14)
C19 0.048(2) 0.0415(19) 0.059(2) -0.0117(17) 0.0205(18) -0.0111(16)
C20 0.075(3) 0.0334(18) 0.048(2) -0.0045(15) 0.0277(19) -0.0068(17)
C21 0.062(2) 0.0260(16) 0.0428(19) -0.0019(14) 0.0164(16) 0.0017(15)
C22 0.089(3) 0.0401(19) 0.036(2) 0.0054(15) 0.0090(19) 0.0007(19)
C23 0.085(3) 0.053(2) 0.038(2) 0.0072(17) -0.0064(19) 0.017(2)
C24 0.053(2) 0.056(2) 0.046(2) -0.0005(17) -0.0069(17) 0.0126(17)
C25 0.0433(19) 0.0354(17) 0.0412(18) 0.0000(14) 0.0044(14) 0.0104(14)
C26 0.0485(19) 0.0248(15) 0.0331(16) -0.0016(12) 0.0051(14) 0.0052(13)

loop_
_atom_type_symbol
_atom_type_description
_atom_type_scat_dispersion_real
_atom_type_scat_dispersion_imag
_atom_type_scat_source
C C 0.0033 0.0016 'International Tables Vol C Tables 4.2.6.8 and 6.1.1.4'
H H 0.0000 0.0000 'International Tables Vol C Tables 4.2.6.8 and 6.1.1.4'
N N 0.0061 0.0033 'International Tables Vol C Tables 4.2.6.8 and 6.1.1.4'
O O 0.0106 0.0060 'International Tables Vol C Tables 4.2.6.8 and 6.1.1.4'
Ru Ru -1.2594 0.8363 'International Tables Vol C Tables 4.2.6.8 and 6.1.1.4'

loop_
_geom_angle_atom_site_label_1
_geom_angle_atom_site_label_2
_geom_angle_atom_site_label_3
_geom_angle
_geom_angle_site_symmetry_1
_geom_angle_site_symmetry_3
_geom_angle_publ_flag
O1 Ru N2 86.17(9) . . ?
O1 Ru O2 159.17(8) . . ?
N2 Ru O2 79.53(10) . . ?
O1 Ru N1 79.66(9) . . ?
N2 Ru N1 91.73(9) . . ?
O2 Ru N1 85.67(9) . . ?
O1 Ru C5 78.64(11) . . ?
N2 Ru C5 90.34(11) . . ?
O2 Ru C5 116.22(11) . . ?
N1 Ru C5 158.01(11) . . ?
O1 Ru C1 115.55(11) . . ?
N2 Ru C1 158.22(11) . . ?
O2 Ru C1 79.06(11) . . ?
N1 Ru C1 90.65(11) . . ?
C5 Ru C1 95.48(12) . . ?
O1 Ru C6 115.63(11) . . ?
N2 Ru C6 91.53(11) . . ?
O2 Ru C6 80.09(11) . . ?
N1 Ru C6 164.56(12) . . ?
C5 Ru C6 37.01(12) . . ?
C1 Ru C6 80.85(12) . . ?
O1 Ru C2 79.91(10) . . ?
N2 Ru C2 164.71(11) . . ?
O2 Ru C2 115.55(11) . . ?
N1 Ru C2 91.96(11) . . ?
C5 Ru C2 80.79(12) . . ?
C1 Ru C2 36.51(11) . . ?
C6 Ru C2 88.84(12) . . ?
C16 O1 Ru 112.38(17) . . ?
C25 O2 Ru 112.60(19) . . ?
C9 N1 C17 119.1(3) . . ?
C9 N1 Ru 128.7(2) . . ?
C17 N1 Ru 112.15(19) . . ?
C18 N2 C26 119.6(3) . . ?
C18 N2 Ru 128.0(2) . . ?
C26 N2 Ru 112.4(2) . . ?
C2 C1 C8 125.6(3) . . ?
C2 C1 Ru 72.28(17) . . ?
C8 C1 Ru 109.4(2) . . ?
C2 C1 H1 113.9 . . ?
C8 C1 H1 113.9 . . ?
Ru C1 H1 113.9 . . ?
C1 C2 C3 123.7(3) . . ?
C1 C2 Ru 71.21(18) . . ?
C3 C2 Ru 112.1(2) . . ?
C1 C2 H2 114.1 . . ?
C3 C2 H2 114.1 . . ?
Ru C2 H2 114.1 . . ?
C2 C3 C4 114.5(3) . . ?
C2 C3 H3A 108.6 . . ?
C4 C3 H3A 108.6 . . ?
C2 C3 H3B 108.6 . . ?
C4 C3 H3B 108.6 . . ?
H3A C3 H3B 107.6 . . ?
C5 C4 C3 113.6(3) . . ?
C5 C4 H4A 108.9 . . ?
C3 C4 H4A 108.9 . . ?
C5 C4 H4B 108.9 . . ?
C3 C4 H4B 108.9 . . ?
H4A C4 H4B 107.7 . . ?
C6 C5 C4 125.6(3) . . ?
C6 C5 Ru 71.65(18) . . ?
C4 C5 Ru 110.3(2) . . ?
C6 C5 H5 113.8 . . ?
C4 C5 H5 113.8 . . ?
Ru C5 H5 113.8 . . ?
C5 C6 C7 123.4(3) . . ?
C5 C6 Ru 71.34(17) . . ?
C7 C6 Ru 112.2(2) . . ?
C5 C6 H6 114.2 . . ?
C7 C6 H6 114.2 . . ?
Ru C6 H6 114.2 . . ?
C8 C7 C6 114.1(3) . . ?
C8 C7 H7A 108.7 . . ?
C6 C7 H7A 108.7 . . ?
C8 C7 H7B 108.7 . . ?
C6 C7 H7B 108.7 . . ?
H7A C7 H7B 107.6 . . ?
C7 C8 C1 114.4(3) . . ?
C7 C8 H8A 108.7 . . ?
C1 C8 H8A 108.7 . . ?
C7 C8 H8B 108.7 . . ?
C1 C8 H8B 108.7 . . ?
H8A C8 H8B 107.6 . . ?
N1 C9 C10 122.0(3) . . ?
N1 C9 H9 119.0 . . ?
C10 C9 H9 119.0 . . ?
C11 C10 C9 119.8(3) . . ?
C11 C10 H10 120.1 . . ?
C9 C10 H10 120.1 . . ?
C10 C11 C12 120.6(3) . . ?
C10 C11 H11 119.7 . . ?
C12 C11 H11 119.7 . . ?
C13 C12 C11 125.2(3) . . ?
C13 C12 C17 118.5(3) . . ?
C11 C12 C17 116.3(3) . . ?
C14 C13 C12 119.6(3) . . ?
C14 C13 H13 120.2 . . ?
C12 C13 H13 120.2 . . ?
C13 C14 C15 122.1(3) . . ?
C13 C14 H14 118.9 . . ?
C15 C14 H14 118.9 . . ?
C16 C15 C14 120.9(3) . . ?
C16 C15 H15 119.6 . . ?
C14 C15 H15 119.6 . . ?
O1 C16 C15 123.3(3) . . ?
O1 C16 C17 119.7(3) . . ?
C15 C16 C17 117.0(3) . . ?
N1 C17 C16 116.1(3) . . ?
N1 C17 C12 122.1(3) . . ?
C16 C17 C12 121.8(3) . . ?
N2 C18 C19 121.8(3) . . ?
N2 C18 H18 119.1 . . ?
C19 C18 H18 119.1 . . ?
C20 C19 C18 119.8(3) . . ?
C20 C19 H19 120.1 . . ?
C18 C19 H19 120.1 . . ?
C19 C20 C21 120.5(3) . . ?
C19 C20 H20 119.8 . . ?
C21 C20 H20 119.8 . . ?
C22 C21 C20 125.4(3) . . ?
C22 C21 C26 117.9(3) . . ?
C20 C21 C26 116.6(3) . . ?
C23 C22 C21 120.0(3) . . ?
C23 C22 H22 120.0 . . ?
C21 C22 H22 120.0 . . ?
C22 C23 C24 121.9(3) . . ?
C22 C23 H23 119.0 . . ?
C24 C23 H23 119.0 . . ?
C25 C24 C23 121.0(4) . . ?
C25 C24 H24 119.5 . . ?
C23 C24 H24 119.5 . . ?
O2 C25 C24 123.9(3) . . ?
O2 C25 C26 119.2(3) . . ?
C24 C25 C26 116.9(3) . . ?
N2 C26 C21 121.6(3) . . ?
N2 C26 C25 116.1(3) . . ?
C21 C26 C25 122.2(3) . . ?

loop_
_geom_bond_atom_site_label_1
_geom_bond_atom_site_label_2
_geom_bond_distance
_geom_bond_site_symmetry_2
_geom_bond_publ_flag
Ru O1 2.085(2) . ?
Ru N2 2.086(2) . ?
Ru O2 2.093(2) . ?
Ru N1 2.094(2) . ?
Ru C5 2.182(3) . ?
Ru C1 2.184(3) . ?
Ru C6 2.186(3) . ?
Ru C2 2.198(3) . ?
O1 C16 1.321(3) . ?
O2 C25 1.317(4) . ?
N1 C9 1.319(4) . ?
N1 C17 1.370(4) . ?
N2 C18 1.318(4) . ?
N2 C26 1.371(4) . ?
C1 C2 1.373(4) . ?
C1 C8 1.509(5) . ?
C1 H1 0.9800 . ?
C2 C3 1.513(4) . ?
C2 H2 0.9800 . ?
C3 C4 1.528(5) . ?
C3 H3A 0.9700 . ?
C3 H3B 0.9700 . ?
C4 C5 1.509(5) . ?
C4 H4A 0.9700 . ?
C4 H4B 0.9700 . ?
C5 C6 1.386(5) . ?
C5 H5 0.9800 . ?
C6 C7 1.516(5) . ?
C6 H6 0.9800 . ?
C7 C8 1.508(5) . ?
C7 H7A 0.9700 . ?
C7 H7B 0.9700 . ?
C8 H8A 0.9700 . ?
C8 H8B 0.9700 . ?
C9 C10 1.405(5) . ?
C9 H9 0.9300 . ?
C10 C11 1.356(5) . ?
C10 H10 0.9300 . ?
C11 C12 1.406(5) . ?
C11 H11 0.9300 . ?
C12 C13 1.396(5) . ?
C12 C17 1.424(4) . ?
C13 C14 1.363(5) . ?
C13 H13 0.9300 . ?
C14 C15 1.402(5) . ?
C14 H14 0.9300 . ?
C15 C16 1.384(4) . ?
C15 H15 0.9300 . ?
C16 C17 1.419(4) . ?
C18 C19 1.406(5) . ?
C18 H18 0.9300 . ?
C19 C20 1.353(5) . ?
C19 H19 0.9300 . ?
C20 C21 1.411(5) . ?
C20 H20 0.9300 . ?
C21 C22 1.405(5) . ?
C21 C26 1.420(4) . ?
C22 C23 1.371(5) . ?
C22 H22 0.9300 . ?
C23 C24 1.396(5) . ?
C23 H23 0.9300 . ?
C24 C25 1.389(4) . ?
C24 H24 0.9300 . ?
C25 C26 1.425(4) . ?

loop_
_geom_torsion_atom_site_label_1
_geom_torsion_atom_site_label_2
_geom_torsion_atom_site_label_3
_geom_torsion_atom_site_label_4
_geom_torsion
_geom_torsion_site_symmetry_1
_geom_torsion_site_symmetry_2
_geom_torsion_site_symmetry_3
_geom_torsion_site_symmetry_4
_geom_torsion_publ_flag
N2 Ru O1 C16 90.38(19) . . . . ?
O2 Ru O1 C16 43.9(3) . . . . ?
N1 Ru O1 C16 -2.08(18) . . . . ?
C5 Ru O1 C16 -178.5(2) . . . . ?
C1 Ru O1 C16 -87.8(2) . . . . ?
C6 Ru O1 C16 -179.75(18) . . . . ?
C2 Ru O1 C16 -96.0(2) . . . . ?
O1 Ru O2 C25 44.3(3) . . . . ?
N2 Ru O2 C25 -3.1(2) . . . . ?
N1 Ru O2 C25 89.5(2) . . . . ?
C5 Ru O2 C25 -88.3(2) . . . . ?
C1 Ru O2 C25 -179.0(2) . . . . ?
C6 Ru O2 C25 -96.5(2) . . . . ?
C2 Ru O2 C25 179.6(2) . . . . ?
O1 Ru N1 C9 -178.1(3) . . . . ?
N2 Ru N1 C9 96.1(3) . . . . ?
O2 Ru N1 C9 16.7(3) . . . . ?
C5 Ru N1 C9 -168.7(3) . . . . ?
C1 Ru N1 C9 -62.3(3) . . . . ?
C6 Ru N1 C9 -6.0(5) . . . . ?
C2 Ru N1 C9 -98.8(3) . . . . ?
O1 Ru N1 C17 0.76(18) . . . . ?
N2 Ru N1 C17 -85.0(2) . . . . ?
O2 Ru N1 C17 -164.39(19) . . . . ?
C5 Ru N1 C17 10.2(4) . . . . ?
C1 Ru N1 C17 116.6(2) . . . . ?
C6 Ru N1 C17 172.9(4) . . . . ?
C2 Ru N1 C17 80.1(2) . . . . ?
O1 Ru N2 C18 17.8(2) . . . . ?
O2 Ru N2 C18 -177.5(3) . . . . ?
N1 Ru N2 C18 97.3(3) . . . . ?
C5 Ru N2 C18 -60.8(3) . . . . ?
C1 Ru N2 C18 -166.6(3) . . . . ?
C6 Ru N2 C18 -97.8(3) . . . . ?
C2 Ru N2 C18 -6.6(5) . . . . ?
O1 Ru N2 C26 -162.64(19) . . . . ?
O2 Ru N2 C26 2.14(18) . . . . ?
N1 Ru N2 C26 -83.13(19) . . . . ?
C5 Ru N2 C26 118.8(2) . . . . ?
C1 Ru N2 C26 13.0(4) . . . . ?
C6 Ru N2 C26 81.8(2) . . . . ?
C2 Ru N2 C26 173.0(3) . . . . ?
O1 Ru C1 C2 -13.6(2) . . . . ?
N2 Ru C1 C2 171.3(2) . . . . ?
O2 Ru C1 C2 -177.9(2) . . . . ?
N1 Ru C1 C2 -92.41(19) . . . . ?
C5 Ru C1 C2 66.4(2) . . . . ?
C6 Ru C1 C2 100.5(2) . . . . ?
O1 Ru C1 C8 -135.9(2) . . . . ?
N2 Ru C1 C8 49.0(4) . . . . ?
O2 Ru C1 C8 59.8(2) . . . . ?
N1 Ru C1 C8 145.3(2) . . . . ?
C5 Ru C1 C8 -55.9(3) . . . . ?
C6 Ru C1 C8 -21.8(2) . . . . ?
C2 Ru C1 C8 -122.3(3) . . . . ?
C8 C1 C2 C3 -3.0(5) . . . . ?
Ru C1 C2 C3 -104.5(3) . . . . ?
C8 C1 C2 Ru 101.5(3) . . . . ?
O1 Ru C2 C1 167.6(2) . . . . ?
N2 Ru C2 C1 -167.7(3) . . . . ?
O2 Ru C2 C1 2.3(2) . . . . ?
N1 Ru C2 C1 88.45(19) . . . . ?
C5 Ru C2 C1 -112.4(2) . . . . ?
C6 Ru C2 C1 -76.1(2) . . . . ?
O1 Ru C2 C3 -72.8(2) . . . . ?
N2 Ru C2 C3 -48.1(5) . . . . ?
O2 Ru C2 C3 121.9(2) . . . . ?
N1 Ru C2 C3 -152.0(2) . . . . ?
C5 Ru C2 C3 7.2(2) . . . . ?
C1 Ru C2 C3 119.6(3) . . . . ?
C6 Ru C2 C3 43.5(2) . . . . ?
C1 C2 C3 C4 90.3(4) . . . . ?
Ru C2 C3 C4 8.7(4) . . . . ?
C2 C3 C4 C5 -27.9(4) . . . . ?
C3 C4 C5 C6 -48.5(4) . . . . ?
C3 C4 C5 Ru 33.0(4) . . . . ?
O1 Ru C5 C6 -178.1(2) . . . . ?
N2 Ru C5 C6 -92.09(19) . . . . ?
O2 Ru C5 C6 -13.6(2) . . . . ?
N1 Ru C5 C6 172.4(2) . . . . ?
C1 Ru C5 C6 66.9(2) . . . . ?
C2 Ru C5 C6 100.4(2) . . . . ?
O1 Ru C5 C4 59.8(2) . . . . ?
N2 Ru C5 C4 145.9(2) . . . . ?
O2 Ru C5 C4 -135.6(2) . . . . ?
N1 Ru C5 C4 50.4(4) . . . . ?
C1 Ru C5 C4 -55.2(3) . . . . ?
C6 Ru C5 C4 -122.0(3) . . . . ?
C2 Ru C5 C4 -21.6(2) . . . . ?
C4 C5 C6 C7 -2.5(5) . . . . ?
Ru C5 C6 C7 -104.8(3) . . . . ?
C4 C5 C6 Ru 102.3(3) . . . . ?
O1 Ru C6 C5 2.1(2) . . . . ?
N2 Ru C6 C5 88.5(2) . . . . ?
O2 Ru C6 C5 167.6(2) . . . . ?
N1 Ru C6 C5 -169.3(3) . . . . ?
C1 Ru C6 C5 -112.0(2) . . . . ?
C2 Ru C6 C5 -76.2(2) . . . . ?
O1 Ru C6 C7 121.4(2) . . . . ?
N2 Ru C6 C7 -152.1(3) . . . . ?
O2 Ru C6 C7 -73.0(3) . . . . ?
N1 Ru C6 C7 -50.0(5) . . . . ?
C5 Ru C6 C7 119.4(3) . . . . ?
C1 Ru C6 C7 7.4(3) . . . . ?
C2 Ru C6 C7 43.2(3) . . . . ?
C5 C6 C7 C8 90.5(4) . . . . ?
Ru C6 C7 C8 8.8(4) . . . . ?
C6 C7 C8 C1 -28.6(5) . . . . ?
C2 C1 C8 C7 -48.0(5) . . . . ?
Ru C1 C8 C7 33.6(4) . . . . ?
C17 N1 C9 C10 0.1(5) . . . . ?
Ru N1 C9 C10 179.0(2) . . . . ?
N1 C9 C10 C11 0.5(5) . . . . ?
C9 C10 C11 C12 -0.1(5) . . . . ?
C10 C11 C12 C13 179.1(3) . . . . ?
C10 C11 C12 C17 -0.9(5) . . . . ?
C11 C12 C13 C14 -178.9(3) . . . . ?
C17 C12 C13 C14 1.0(5) . . . . ?
C12 C13 C14 C15 -1.7(5) . . . . ?
C13 C14 C15 C16 0.5(5) . . . . ?
Ru O1 C16 C15 -176.8(2) . . . . ?
Ru O1 C16 C17 3.2(3) . . . . ?
C14 C15 C16 O1 -178.8(3) . . . . ?
C14 C15 C16 C17 1.2(4) . . . . ?
C9 N1 C17 C16 179.6(3) . . . . ?
Ru N1 C17 C16 0.6(3) . . . . ?
C9 N1 C17 C12 -1.2(4) . . . . ?
Ru N1 C17 C12 179.8(2) . . . . ?
O1 C16 C17 N1 -2.6(4) . . . . ?
C15 C16 C17 N1 177.4(3) . . . . ?
O1 C16 C17 C12 178.2(3) . . . . ?
C15 C16 C17 C12 -1.8(4) . . . . ?
C13 C12 C17 N1 -178.4(3) . . . . ?
C11 C12 C17 N1 1.5(4) . . . . ?
C13 C12 C17 C16 0.7(4) . . . . ?
C11 C12 C17 C16 -179.3(3) . . . . ?
C26 N2 C18 C19 1.0(4) . . . . ?
Ru N2 C18 C19 -179.4(2) . . . . ?
N2 C18 C19 C20 0.7(5) . . . . ?
C18 C19 C20 C21 -1.0(5) . . . . ?
C19 C20 C21 C22 179.4(3) . . . . ?
C19 C20 C21 C26 -0.3(5) . . . . ?
C20 C21 C22 C23 -178.8(3) . . . . ?
C26 C21 C22 C23 0.8(5) . . . . ?
C21 C22 C23 C24 -2.2(5) . . . . ?
C22 C23 C24 C25 1.5(5) . . . . ?
Ru O2 C25 C24 -175.2(3) . . . . ?
Ru O2 C25 C26 3.7(3) . . . . ?
C23 C24 C25 O2 179.4(3) . . . . ?
C23 C24 C25 C26 0.5(5) . . . . ?
C18 N2 C26 C21 -2.4(4) . . . . ?
Ru N2 C26 C21 177.9(2) . . . . ?
C18 N2 C26 C25 178.7(3) . . . . ?
Ru N2 C26 C25 -1.0(3) . . . . ?
C22 C21 C26 N2 -177.6(3) . . . . ?
C20 C21 C26 N2 2.1(4) . . . . ?
C22 C21 C26 C25 1.2(4) . . . . ?
C20 C21 C26 C25 -179.1(3) . . . . ?
O2 C25 C26 N2 -1.9(4) . . . . ?
C24 C25 C26 N2 177.1(3) . . . . ?
O2 C25 C26 C21 179.3(3) . . . . ?
C24 C25 C26 C21 -1.8(4) . . . . ?
